data_7046942
loop_
_publ_author_name
'Wi\'sniewska, A'
'Grubba, R.'
'Ponikiewski, \/L'
'Zauliczny, M.'
'Pikies, J.'

_publ_section_title
;
 The new diphosphanylphosphido complexes of tungsten(vi) and
 molybdenum(vi). Their synthesis, structures and properties.
;
_journal_issue 30
_journal_name_full 'Dalton transactions (Cambridge, England : 2003)'
_journal_page_first 10213
_journal_page_last 10222
_journal_paper_doi 10.1039/c8dt01977k
_journal_volume 47
_journal_year 2018
_chemical_formula_moiety 'C40 H72 Cl Mo N4 P3'
_chemical_formula_sum 'C40 H72 Cl Mo N4 P3'
_chemical_formula_weight 833.31
_chemical_properties_physical Air-sensitive,Moisture-sensitive,Oxygen-sensitive
_space_group_IT_number 2
_space_group_name_Hall '-P 1'
_space_group_name_H-M_alt 'P -1'
_symmetry_cell_setting triclinic
_symmetry_Int_Tables_number 2
_symmetry_space_group_name_Hall '-P 1'
_symmetry_space_group_name_H-M 'P -1'
_atom_sites_solution_hydrogens geom
_audit_conform_dict_location ftp://ftp.iucr.org/pub/cif_core.dic
_audit_conform_dict_name cif_core.dic
_audit_conform_dict_version 2.4.3
_audit_creation_date 2018-07-03
_audit_creation_method 'WinGX routine CIF_UPDATE'
_audit_update_record
;
2018-07-04 deposited with the CCDC.
2018-07-05 downloaded from the CCDC.
;
_cell_angle_alpha 105.878(5)
_cell_angle_beta 102.963(6)
_cell_angle_gamma 102.300(7)
_cell_formula_units_Z 4
_cell_length_a 11.0012(10)
_cell_length_b 20.8791(14)
_cell_length_c 22.0534(14)
_cell_measurement_reflns_used 28474
_cell_measurement_temperature 150(2)
_cell_measurement_theta_max 29.62
_cell_measurement_theta_min 3.55
_cell_measurement_wavelength 0.71073
_cell_volume 4540.1(7)
_computing_cell_refinement
;
X-Area Recipe 1.33.0.0 (STOE, 2015)
;
_computing_data_collection
;
X-Area WinXpose 2.0.22.0 (STOE, 2016)
;
_computing_data_reduction
;
X-Area Integrate 1.72.0.0 (STOE, 2018)
X-Area X-Red32 1.63.4.0 (STOE, 2017) 
;
_computing_molecular_graphics 'Ortep for Windows (Farrugia, 2012)'
_computing_publication_material 'WinGX publication routines (Farrugia, 2012)'
_computing_structure_refinement 'SHELXL-2018/1 (Sheldrick, 2018)'
_diffrn_ambient_temperature 150(2)
_diffrn_detector 'image plate (34 cm diameter)'
_diffrn_detector_area_resol_mean 6.67
_diffrn_detector_type 'STOE Imaging Plate'
_diffrn_measured_fraction_theta_full 0.98
_diffrn_measured_fraction_theta_max 0.983
_diffrn_measurement_details ' 217 frames, detector distance = 100 mm'
_diffrn_measurement_device '2-circle diffractometer'
_diffrn_measurement_device_type 'STOE IPDS 2T'
_diffrn_measurement_method 'rotation method, \w scans'
_diffrn_radiation_collimation '0.6 mm diameter'
_diffrn_radiation_monochromator 'parabolic x-ray mirror'
_diffrn_radiation_polarisn_norm 270
_diffrn_radiation_probe x-ray
_diffrn_radiation_type MoK\a
_diffrn_radiation_wavelength 0.71073
_diffrn_reflns_av_R_equivalents 0.0319
_diffrn_reflns_av_unetI/netI 0.036
_diffrn_reflns_Laue_measured_fraction_full 0.98
_diffrn_reflns_Laue_measured_fraction_max 0.983
_diffrn_reflns_limit_h_max 14
_diffrn_reflns_limit_h_min -14
_diffrn_reflns_limit_k_max 25
_diffrn_reflns_limit_k_min -27
_diffrn_reflns_limit_l_max 29
_diffrn_reflns_limit_l_min -29
_diffrn_reflns_number 40229
_diffrn_reflns_point_group_measured_fraction_full 0.98
_diffrn_reflns_point_group_measured_fraction_max 0.983
_diffrn_reflns_theta_full 26
_diffrn_reflns_theta_max 27.999
_diffrn_reflns_theta_min 3.041
_diffrn_source 'GeniX Mo, 0.05 x 0.05 mm2 microfocus'
_diffrn_source_current 1.000
_diffrn_source_power 0.050
_diffrn_source_voltage 50
_exptl_absorpt_coefficient_mu 0.484
_exptl_absorpt_correction_type none
_exptl_crystal_colour orange
_exptl_crystal_density_diffrn 1.219
_exptl_crystal_density_method 'not measured'
_exptl_crystal_description block
_exptl_crystal_F_000 1776
_exptl_crystal_size_max 0.24
_exptl_crystal_size_mid 0.24
_exptl_crystal_size_min 0.22
_refine_diff_density_max 1.973
_refine_diff_density_min -1.584
_refine_diff_density_rms 0.08
_refine_ls_extinction_method none
_refine_ls_goodness_of_fit_ref 1.049
_refine_ls_hydrogen_treatment constr
_refine_ls_matrix_type full
_refine_ls_number_constraints 0
_refine_ls_number_parameters 901
_refine_ls_number_reflns 21582
_refine_ls_number_restraints 12
_refine_ls_restrained_S_all 1.05
_refine_ls_R_factor_all 0.0564
_refine_ls_R_factor_gt 0.0428
_refine_ls_shift/su_max 0.002
_refine_ls_shift/su_mean 0
_refine_ls_structure_factor_coef Fsqd
_refine_ls_weighting_details 'w=1/[\s^2^(Fo^2^)+(0.0597P)^2^+4.1319P] where P=(Fo^2^+2Fc^2^)/3'
_refine_ls_weighting_scheme calc
_refine_ls_wR_factor_gt 0.1089
_refine_ls_wR_factor_ref 0.1162
_reflns_Friedel_coverage 0
_reflns_number_gt 17464
_reflns_number_total 21582
_reflns_threshold_expression 'I > 2\s(I)'
_cod_data_source_file c8dt01977k2.cif
_cod_data_source_block 'global_CCDC3'
_cod_depositor_comments 'Adding full bibliography for 7046939--7046943.cif.'
_cod_original_cell_volume 4540.1(6)
_cod_database_code 7046942
_shelx_estimated_absorpt_t_min 0.893
_shelx_estimated_absorpt_t_max 0.901

loop_
_symmetry_equiv_pos_as_xyz
'x, y, z'
'-x, -y, -z'

loop_
_atom_site_label
_atom_site_type_symbol
_atom_site_fract_x
_atom_site_fract_y
_atom_site_fract_z
_atom_site_U_iso_or_equiv
_atom_site_adp_type
_atom_site_occupancy
_atom_site_site_symmetry_order
_atom_site_calc_flag
_atom_site_refinement_flags_posn
_atom_site_refinement_flags_adp
_atom_site_refinement_flags_occupancy
_atom_site_disorder_assembly
_atom_site_disorder_group
Mo1 Mo 0.24326(2) 0.92738(2) 0.76988(2) 0.01974(5) Uani 1 1 d . . . . .
Mo2 Mo 0.42357(2) 0.48624(2) 0.22735(2) 0.02195(6) Uani 1 1 d . . . . .
N1 N 0.2959(2) 0.95291(11) 0.70752(10) 0.0250(4) Uani 1 1 d . . . . .
N2 N 0.3183(2) 0.99063(11) 0.84909(10) 0.0236(4) Uani 1 1 d . . . . .
N3 N -0.2284(2) 0.89524(12) 0.63732(11) 0.0289(5) Uani 1 1 d . . . . .
N4 N -0.0176(2) 1.00455(11) 0.64674(11) 0.0268(4) Uani 1 1 d . . . . .
N5 N 0.4019(2) 0.56052(11) 0.28160(11) 0.0260(4) Uani 1 1 d . . . . .
N6 N 0.3738(2) 0.47845(10) 0.14329(10) 0.0248(4) Uani 1 1 d . . . . .
N7 N 0.7734(3) 0.65935(13) 0.32956(14) 0.0447(6) Uani 1 1 d D . . . .
N8 N 0.9050(2) 0.56833(13) 0.36517(11) 0.0351(5) Uani 1 1 d D . . . .
Cl1 Cl 0.34191(6) 0.83579(3) 0.76966(3) 0.03058(13) Uani 1 1 d . . . . .
Cl2 Cl 0.25458(6) 0.39975(3) 0.23661(4) 0.03270(14) Uani 1 1 d . . . . .
P1 P 0.03254(6) 0.84622(3) 0.76852(3) 0.02314(12) Uani 1 1 d . . . . .
P2 P 0.01745(6) 0.94170(3) 0.75183(3) 0.02456(10) Uani 1 1 d . . . . .
P3 P -0.06814(7) 0.92074(3) 0.64367(3) 0.02653(10) Uani 1 1 d . . . . .
P4 P 0.57335(6) 0.40981(3) 0.24128(3) 0.02370(13) Uani 1 1 d . . . . .
P5 P 0.66551(6) 0.51263(3) 0.24417(3) 0.02456(10) Uani 1 1 d . . . . .
P6 P 0.76007(7) 0.58591(3) 0.34877(3) 0.02653(10) Uani 1 1 d . . . . .
C1 C 0.3479(2) 0.97654(14) 0.66307(12) 0.0261(5) Uani 1 1 d . . . . .
C2 C 0.3005(3) 0.93612(15) 0.59477(13) 0.0295(5) Uani 1 1 d . . . . .
C3 C 0.3517(3) 0.96291(17) 0.55135(14) 0.0367(6) Uani 1 1 d . . . . .
H3 H 0.320939 0.936822 0.505433 0.044 Uiso 1 1 calc R U . . .
C4 C 0.4458(3) 1.02635(17) 0.57358(15) 0.0386(7) Uani 1 1 d . . . . .
H4 H 0.477564 1.044133 0.542988 0.046 Uiso 1 1 calc R U . . .
C5 C 0.4941(3) 1.06418(16) 0.64059(15) 0.0353(6) Uani 1 1 d . . . . .
H5 H 0.560148 1.107433 0.655526 0.042 Uiso 1 1 calc R U . . .
C6 C 0.4478(3) 1.04013(14) 0.68634(13) 0.0296(5) Uani 1 1 d . . . . .
C7 C 0.2046(3) 0.86436(15) 0.57149(13) 0.0322(6) Uani 1 1 d . . . . .
H7 H 0.147769 0.865162 0.601133 0.039 Uiso 1 1 calc R U . . .
C8 C 0.1155(3) 0.84105(17) 0.50051(15) 0.0420(7) Uani 1 1 d . . . . .
H8A H 0.056419 0.794297 0.489095 0.063 Uiso 1 1 calc R U . . .
H8B H 0.064321 0.873656 0.496714 0.063 Uiso 1 1 calc R U . . .
H8C H 0.168597 0.840272 0.470244 0.063 Uiso 1 1 calc R U . . .
C9 C 0.2798(3) 0.81140(17) 0.57979(15) 0.0396(7) Uani 1 1 d . . . . .
H9A H 0.21799 0.764762 0.564761 0.059 Uiso 1 1 calc R U . . .
H9B H 0.340577 0.811607 0.553421 0.059 Uiso 1 1 calc R U . . .
H9C H 0.328589 0.824143 0.626479 0.059 Uiso 1 1 calc R U . . .
C10 C 0.5020(3) 1.08232(14) 0.75945(14) 0.0328(6) Uani 1 1 d . . . . .
H10 H 0.481722 1.049927 0.784279 0.039 Uiso 1 1 calc R U . . .
C11 C 0.6503(3) 1.11421(17) 0.78185(17) 0.0452(7) Uani 1 1 d . . . . .
H11A H 0.680333 1.140837 0.829267 0.068 Uiso 1 1 calc R U . . .
H11B H 0.691988 1.076971 0.773304 0.068 Uiso 1 1 calc R U . . .
H11C H 0.673561 1.145205 0.757312 0.068 Uiso 1 1 calc R U . . .
C12 C 0.4340(4) 1.13834(18) 0.77692(17) 0.0482(8) Uani 1 1 d . . . . .
H12A H 0.47004 1.165125 0.824266 0.072 Uiso 1 1 calc R U . . .
H12B H 0.44819 1.169571 0.751479 0.072 Uiso 1 1 calc R U . . .
H12C H 0.340299 1.116291 0.766236 0.072 Uiso 1 1 calc R U . . .
C13 C 0.4051(2) 1.05327(13) 0.89434(12) 0.0251(5) Uani 1 1 d . . . . .
C14 C 0.5403(3) 1.05867(15) 0.91446(13) 0.0302(5) Uani 1 1 d . . . . .
C15 C 0.6252(3) 1.12281(16) 0.95663(14) 0.0370(6) Uani 1 1 d . . . . .
H15 H 0.715975 1.127918 0.970624 0.044 Uiso 1 1 calc R U . . .
C16 C 0.5806(3) 1.17969(16) 0.97887(15) 0.0418(7) Uani 1 1 d . . . . .
H16 H 0.64103 1.223432 1.006546 0.05 Uiso 1 1 calc R U . . .
C17 C 0.4493(3) 1.17279(14) 0.96090(14) 0.0350(6) Uani 1 1 d . . . . .
H17 H 0.419995 1.211763 0.977585 0.042 Uiso 1 1 calc R U . . .
C18 C 0.3577(3) 1.10983(14) 0.91867(12) 0.0288(5) Uani 1 1 d . . . . .
C19 C 0.5867(3) 0.99496(15) 0.89194(13) 0.0324(6) Uani 1 1 d . . . . .
H19 H 0.538757 0.970287 0.843923 0.039 Uiso 1 1 calc R U . . .
C20 C 0.7326(3) 1.01126(19) 0.89937(17) 0.0471(8) Uani 1 1 d . . . . .
H20A H 0.754408 0.967705 0.88387 0.071 Uiso 1 1 calc R U . . .
H20B H 0.754509 1.040429 0.873021 0.071 Uiso 1 1 calc R U . . .
H20C H 0.78254 1.036075 0.945972 0.071 Uiso 1 1 calc R U . . .
C21 C 0.5504(3) 0.94466(17) 0.92883(15) 0.0420(7) Uani 1 1 d . . . . .
H21A H 0.580682 0.903886 0.913963 0.063 Uiso 1 1 calc R U . . .
H21B H 0.5919 0.968265 0.976463 0.063 Uiso 1 1 calc R U . . .
H21C H 0.455476 0.929737 0.919612 0.063 Uiso 1 1 calc R U . . .
C22 C 0.2131(3) 1.10332(14) 0.90170(13) 0.0305(5) Uani 1 1 d . . . . .
H22 H 0.165135 1.055681 0.869072 0.037 Uiso 1 1 calc R U . . .
C23 C 0.1673(3) 1.11011(16) 0.96353(15) 0.0395(7) Uani 1 1 d . . . . .
H23A H 0.073903 1.105805 0.951807 0.059 Uiso 1 1 calc R U . . .
H23B H 0.183113 1.073208 0.98095 0.059 Uiso 1 1 calc R U . . .
H23C H 0.215877 1.155648 0.99723 0.059 Uiso 1 1 calc R U . . .
C24 C 0.1778(3) 1.15605(17) 0.87001(16) 0.0415(7) Uani 1 1 d . . . . .
H24A H 0.083764 1.149668 0.860062 0.062 Uiso 1 1 calc R U . . .
H24B H 0.225193 1.203351 0.900608 0.062 Uiso 1 1 calc R U . . .
H24C H 0.201942 1.148981 0.829019 0.062 Uiso 1 1 calc R U . . .
C25 C -0.0441(2) 0.75978(13) 0.69981(13) 0.0273(5) Uani 1 1 d . . . . .
C26 C -0.1931(3) 0.74150(14) 0.67554(14) 0.0324(6) Uani 1 1 d . . . . .
H26A H -0.228281 0.739352 0.712244 0.049 Uiso 1 1 calc R U . . .
H26B H -0.217865 0.777257 0.658799 0.049 Uiso 1 1 calc R U . . .
H26C H -0.228396 0.696193 0.64004 0.049 Uiso 1 1 calc R U . . .
C27 C -0.0030(3) 0.70343(14) 0.72487(15) 0.0348(6) Uani 1 1 d . . . . .
H27A H -0.037774 0.700039 0.761441 0.052 Uiso 1 1 calc R U . . .
H27B H -0.037365 0.658507 0.688834 0.052 Uiso 1 1 calc R U . . .
H27C H 0.092441 0.71583 0.740291 0.052 Uiso 1 1 calc R U . . .
C28 C 0.0120(3) 0.76330(14) 0.64302(14) 0.0327(6) Uani 1 1 d . . . . .
H28A H 0.107289 0.77501 0.658955 0.049 Uiso 1 1 calc R U . . .
H28B H -0.02288 0.718034 0.60745 0.049 Uiso 1 1 calc R U . . .
H28C H -0.012349 0.799098 0.62621 0.049 Uiso 1 1 calc R U . . .
C29 C 0.0043(3) 0.84631(14) 0.85009(13) 0.0283(5) Uani 1 1 d . . . . .
C30 C 0.1008(3) 0.81362(17) 0.88343(15) 0.0392(7) Uani 1 1 d . . . . .
H30A H 0.083186 0.76515 0.855686 0.059 Uiso 1 1 calc R U . . .
H30B H 0.190211 0.839845 0.889104 0.059 Uiso 1 1 calc R U . . .
H30C H 0.090539 0.815038 0.92674 0.059 Uiso 1 1 calc R U . . .
C31 C 0.0344(3) 0.92155(14) 0.89444(13) 0.0330(6) Uani 1 1 d . . . . .
H31A H 0.123713 0.947362 0.899536 0.05 Uiso 1 1 calc R U . . .
H31B H -0.026915 0.943201 0.874385 0.05 Uiso 1 1 calc R U . . .
H31C H 0.025687 0.922417 0.937899 0.05 Uiso 1 1 calc R U . . .
C32 C -0.1359(3) 0.80682(16) 0.84275(15) 0.0357(6) Uani 1 1 d . . . . .
H32A H -0.156478 0.758337 0.814322 0.054 Uiso 1 1 calc R U . . .
H32B H -0.144028 0.808071 0.886378 0.054 Uiso 1 1 calc R U . . .
H32C H -0.19663 0.828855 0.822865 0.054 Uiso 1 1 calc R U . . .
C33 C -0.3124(3) 0.84417(15) 0.57304(14) 0.0340(6) Uani 1 1 d . . . . .
H33A H -0.385345 0.813198 0.580268 0.041 Uiso 1 1 calc R U . . .
H33B H -0.261161 0.815009 0.553838 0.041 Uiso 1 1 calc R U . . .
C34 C -0.3681(3) 0.87662(18) 0.52383(16) 0.0448(7) Uani 1 1 d . . . . .
H34A H -0.422765 0.839773 0.482371 0.067 Uiso 1 1 calc R U . . .
H34B H -0.421037 0.904631 0.541861 0.067 Uiso 1 1 calc R U . . .
H34C H -0.296703 0.906444 0.515399 0.067 Uiso 1 1 calc R U . . .
C35 C -0.2957(3) 0.92989(15) 0.68086(15) 0.0326(6) Uani 1 1 d . . . . .
H35A H -0.35987 0.946572 0.654903 0.039 Uiso 1 1 calc R U . . .
H35B H -0.230946 0.97117 0.716244 0.039 Uiso 1 1 calc R U . . .
C36 C -0.3652(3) 0.88432(18) 0.71218(17) 0.0453(7) Uani 1 1 d . . . . .
H36A H -0.407468 0.910821 0.740362 0.068 Uiso 1 1 calc R U . . .
H36B H -0.431234 0.843884 0.677595 0.068 Uiso 1 1 calc R U . . .
H36C H -0.302135 0.868516 0.739021 0.068 Uiso 1 1 calc R U . . .
C37 C -0.0383(3) 1.06498(13) 0.69027(13) 0.0304(5) Uani 1 1 d . . . . .
H37A H 0.04333 1.103938 0.707297 0.036 Uiso 1 1 calc R U . . .
H37B H -0.057118 1.053634 0.728593 0.036 Uiso 1 1 calc R U . . .
C38 C -0.1496(3) 1.08927(17) 0.65738(16) 0.0405(7) Uani 1 1 d . . . . .
H38A H -0.157398 1.129867 0.68963 0.061 Uiso 1 1 calc R U . . .
H38B H -0.130911 1.101932 0.620081 0.061 Uiso 1 1 calc R U . . .
H38C H -0.231517 1.051549 0.64141 0.061 Uiso 1 1 calc R U . . .
C39 C 0.0130(3) 1.01382(14) 0.58716(13) 0.0306(5) Uani 1 1 d . . . . .
H39A H -0.063613 1.020375 0.558764 0.037 Uiso 1 1 calc R U . . .
H39B H 0.028475 0.97082 0.561878 0.037 Uiso 1 1 calc R U . . .
C40 C 0.1300(3) 1.07456(16) 0.60217(16) 0.0375(6) Uani 1 1 d . . . . .
H40A H 0.144761 1.077723 0.560743 0.056 Uiso 1 1 calc R U . . .
H40B H 0.114719 1.117587 0.626225 0.056 Uiso 1 1 calc R U . . .
H40C H 0.206901 1.067981 0.629342 0.056 Uiso 1 1 calc R U . . .
C41 C 0.3697(2) 0.61726(13) 0.31685(13) 0.0262(5) Uani 1 1 d . . . . .
C42 C 0.3019(2) 0.65371(13) 0.28198(14) 0.0292(5) Uani 1 1 d . . . . .
C43 C 0.2778(3) 0.71270(15) 0.31930(16) 0.0365(6) Uani 1 1 d . . . . .
H43 H 0.234689 0.738552 0.297203 0.044 Uiso 1 1 calc R U . . .
C44 C 0.3146(3) 0.73436(16) 0.38716(16) 0.0427(7) Uani 1 1 d . . . . .
H44 H 0.298125 0.775185 0.41122 0.051 Uiso 1 1 calc R U . . .
C45 C 0.3758(3) 0.69698(16) 0.42084(15) 0.0386(7) Uani 1 1 d . . . . .
H45 H 0.397824 0.711611 0.467678 0.046 Uiso 1 1 calc R U . . .
C46 C 0.4053(3) 0.63837(14) 0.38693(13) 0.0302(5) Uani 1 1 d . . . . .
C47 C 0.2566(3) 0.62773(14) 0.20716(14) 0.0309(5) Uani 1 1 d . . . . .
H47 H 0.326645 0.610843 0.191856 0.037 Uiso 1 1 calc R U . . .
C48 C 0.1325(3) 0.56567(15) 0.17993(15) 0.0362(6) Uani 1 1 d . . . . .
H48A H 0.105121 0.549827 0.131509 0.054 Uiso 1 1 calc R U . . .
H48B H 0.150259 0.527625 0.194964 0.054 Uiso 1 1 calc R U . . .
H48C H 0.062903 0.579944 0.195928 0.054 Uiso 1 1 calc R U . . .
C49 C 0.2329(4) 0.68380(17) 0.17691(18) 0.0454(8) Uani 1 1 d . . . . .
H49A H 0.203936 0.663305 0.128587 0.068 Uiso 1 1 calc R U . . .
H49B H 0.165696 0.702122 0.191686 0.068 Uiso 1 1 calc R U . . .
H49C H 0.314153 0.721732 0.191173 0.068 Uiso 1 1 calc R U . . .
C50 C 0.4681(3) 0.59590(14) 0.42281(14) 0.0330(6) Uani 1 1 d . . . . .
H50 H 0.520162 0.574106 0.39605 0.04 Uiso 1 1 calc R U . A 1
C52 C 0.5614(3) 0.63880(17) 0.49237(15) 0.0439(7) Uani 1 1 d . . . . .
H52A H 0.598144 0.60795 0.512442 0.066 Uiso 1 1 calc R U . . .
H52B H 0.632153 0.67415 0.489328 0.066 Uiso 1 1 calc R U . . .
H52C H 0.513597 0.661655 0.519715 0.066 Uiso 1 1 calc R U . . .
C53 C 0.3115(2) 0.48959(13) 0.08632(12) 0.0250(5) Uani 1 1 d . . . . .
C54 C 0.3660(3) 0.54983(13) 0.07255(12) 0.0266(5) Uani 1 1 d . . . . .
C55 C 0.2952(3) 0.55994(14) 0.01643(14) 0.0318(6) Uani 1 1 d . . . . .
H55 H 0.328203 0.600536 0.00658 0.038 Uiso 1 1 calc R U . . .
C56 C 0.1779(3) 0.51185(16) -0.02506(14) 0.0363(6) Uani 1 1 d . . . . .
H56 H 0.130906 0.520056 -0.062512 0.044 Uiso 1 1 calc R U . . .
C57 C 0.1297(3) 0.45250(15) -0.01207(14) 0.0346(6) Uani 1 1 d . . . . .
H57 H 0.050255 0.419554 -0.041415 0.042 Uiso 1 1 calc R U . . .
C58 C 0.1945(3) 0.43935(14) 0.04320(13) 0.0295(5) Uani 1 1 d . . . . .
C59 C 0.5014(3) 0.59808(14) 0.11398(13) 0.0289(5) Uani 1 1 d . . . . .
H59 H 0.512418 0.600618 0.160919 0.035 Uiso 1 1 calc R U . . .
C60 C 0.6049(3) 0.56714(16) 0.09127(14) 0.0343(6) Uani 1 1 d . . . . .
H60A H 0.692041 0.598267 0.117985 0.051 Uiso 1 1 calc R U . . .
H60B H 0.595322 0.521462 0.096695 0.051 Uiso 1 1 calc R U . . .
H60C H 0.593344 0.561944 0.044627 0.051 Uiso 1 1 calc R U . . .
C61 C 0.5238(3) 0.67237(15) 0.11201(17) 0.0413(7) Uani 1 1 d . . . . .
H61A H 0.61239 0.700615 0.139557 0.062 Uiso 1 1 calc R U . . .
H61B H 0.51281 0.671253 0.066353 0.062 Uiso 1 1 calc R U . . .
H61C H 0.460465 0.692755 0.12886 0.062 Uiso 1 1 calc R U . . .
C62 C 0.1424(3) 0.37227(14) 0.05541(15) 0.0355(6) Uani 1 1 d . . . . .
H62 H 0.201382 0.374402 0.098084 0.043 Uiso 1 1 calc R U . . .
C63 C 0.1475(4) 0.30999(18) 0.0008(2) 0.0624(11) Uani 1 1 d . . . . .
H63A H 0.113583 0.266912 0.00915 0.094 Uiso 1 1 calc R U . . .
H63B H 0.094232 0.308049 -0.04209 0.094 Uiso 1 1 calc R U . . .
H63C H 0.237982 0.315192 0.000469 0.094 Uiso 1 1 calc R U . . .
C64 C 0.0060(4) 0.36313(19) 0.0623(2) 0.0571(10) Uani 1 1 d . . . . .
H64A H -0.023388 0.319201 0.070055 0.086 Uiso 1 1 calc R U . . .
H64B H 0.00718 0.401956 0.099567 0.086 Uiso 1 1 calc R U . . .
H64C H -0.053743 0.362328 0.021557 0.086 Uiso 1 1 calc R U . . .
C65 C 0.5779(3) 0.34300(13) 0.16465(13) 0.0274(5) Uani 1 1 d . . . . .
C66 C 0.5804(3) 0.37618(15) 0.11077(14) 0.0367(6) Uani 1 1 d . . . . .
H66A H 0.503696 0.392841 0.101843 0.055 Uiso 1 1 calc R U . . .
H66B H 0.659764 0.415439 0.12573 0.055 Uiso 1 1 calc R U . . .
H66C H 0.579439 0.341484 0.070284 0.055 Uiso 1 1 calc R U . . .
C67 C 0.4526(3) 0.28223(15) 0.13992(15) 0.0394(7) Uani 1 1 d . . . . .
H67A H 0.376792 0.299764 0.131853 0.059 Uiso 1 1 calc R U . . .
H67B H 0.45096 0.248395 0.098737 0.059 Uiso 1 1 calc R U . . .
H67C H 0.449894 0.259667 0.17335 0.059 Uiso 1 1 calc R U . . .
C68 C 0.6983(3) 0.31743(15) 0.17774(15) 0.0354(6) Uani 1 1 d . . . . .
H68A H 0.777192 0.357064 0.193482 0.053 Uiso 1 1 calc R U . . .
H68B H 0.696887 0.295052 0.211372 0.053 Uiso 1 1 calc R U . . .
H68C H 0.697954 0.283781 0.136759 0.053 Uiso 1 1 calc R U . . .
C69 C 0.6072(3) 0.38497(13) 0.31808(13) 0.0270(5) Uani 1 1 d . . . . .
C70 C 0.5227(3) 0.31056(14) 0.30300(15) 0.0345(6) Uani 1 1 d . . . . .
H70A H 0.43075 0.307016 0.28455 0.052 Uiso 1 1 calc R U . . .
H70B H 0.548822 0.27781 0.270959 0.052 Uiso 1 1 calc R U . . .
H70C H 0.534384 0.299292 0.343853 0.052 Uiso 1 1 calc R U . . .
C71 C 0.5653(3) 0.43503(15) 0.36915(13) 0.0324(6) Uani 1 1 d . . . . .
H71A H 0.618336 0.482931 0.379412 0.049 Uiso 1 1 calc R U . . .
H71B H 0.473064 0.431083 0.350967 0.049 Uiso 1 1 calc R U . . .
H71C H 0.577734 0.422959 0.409583 0.049 Uiso 1 1 calc R U . . .
C72 C 0.7513(3) 0.39094(16) 0.34700(14) 0.0350(6) Uani 1 1 d . . . . .
H72A H 0.804859 0.438565 0.356549 0.053 Uiso 1 1 calc R U . . .
H72B H 0.763315 0.379781 0.387912 0.053 Uiso 1 1 calc R U . . .
H72C H 0.777753 0.358299 0.315018 0.053 Uiso 1 1 calc R U . . .
C74 C 0.6441(4) 0.74310(19) 0.3259(2) 0.0575(10) Uani 1 1 d . . . . .
H74A H 0.618996 0.779652 0.354463 0.086 Uiso 1 1 calc R U . B 1
H74B H 0.691462 0.762668 0.299294 0.086 Uiso 1 1 calc R U . B 1
H74C H 0.565702 0.705579 0.296634 0.086 Uiso 1 1 calc R U . B 1
C80 C 1.0213(4) 0.4911(2) 0.3090(2) 0.0607(11) Uani 1 1 d . . . . .
H80A H 1.075743 0.488201 0.279375 0.091 Uiso 1 1 calc R U . C 1
H80B H 1.069059 0.48888 0.351286 0.091 Uiso 1 1 calc R U . C 1
H80C H 0.940927 0.45211 0.288876 0.091 Uiso 1 1 calc R U . C 1
C51 C 0.3635(3) 0.53677(16) 0.42649(16) 0.0428(7) Uani 1 1 d . . . D 1
H51A H 0.405594 0.509311 0.44922 0.064 Uiso 1 1 calc R U . D 1
H51B H 0.309778 0.506745 0.381668 0.064 Uiso 1 1 calc R U . D 1
H51C H 0.308267 0.556404 0.450939 0.064 Uiso 1 1 calc R U . D 1
C73 C 0.7311(3) 0.71435(15) 0.36819(16) 0.0408(7) Uani 1 1 d . . . E 1
H73A H 0.808949 0.752797 0.398347 0.049 Uiso 1 1 calc R U . E 1
H73B H 0.683273 0.695744 0.395688 0.049 Uiso 1 1 calc R U . E 1
C75 C 0.8248(3) 0.67409(17) 0.27685(14) 0.0335(9) Uani 0.753(5) 1 d D . P E 1
H75A H 0.759404 0.687349 0.247811 0.04 Uiso 0.753(5) 1 calc R U P E 1
H75B H 0.83707 0.630987 0.249654 0.04 Uiso 0.753(5) 1 calc R U P E 1
C76 C 0.9522(3) 0.7312(2) 0.3023(2) 0.0469(12) Uani 0.753(5) 1 d D . P E 1
H76A H 0.981984 0.737186 0.265007 0.07 Uiso 0.753(5) 1 calc R U P E 1
H76B H 1.017656 0.718641 0.33134 0.07 Uiso 0.753(5) 1 calc R U P E 1
H76C H 0.939981 0.774754 0.327218 0.07 Uiso 0.753(5) 1 calc R U P E 1
C77 C 0.9654(5) 0.5742(3) 0.43403(16) 0.0623(16) Uani 0.753(5) 1 d D . P E 1
H77A H 1.017067 0.540723 0.433719 0.075 Uiso 0.753(5) 1 calc R U P E 1
H77B H 0.895255 0.560445 0.453342 0.075 Uiso 0.753(5) 1 calc R U P E 1
C78 C 1.0523(7) 0.6452(3) 0.4778(2) 0.113(3) Uani 0.753(5) 1 d D . P E 1
H78A H 1.105053 0.641986 0.518466 0.17 Uiso 0.753(5) 1 calc R U P E 1
H78B H 0.998833 0.676021 0.488903 0.17 Uiso 0.753(5) 1 calc R U P E 1
H78C H 1.109811 0.663921 0.454761 0.17 Uiso 0.753(5) 1 calc R U P E 1
C79 C 0.9874(3) 0.55912(15) 0.32076(16) 0.0371(6) Uani 1 1 d . . . F 1
H79A H 1.069234 0.598122 0.340073 0.045 Uiso 1 1 calc R U . F 1
H79B H 0.941216 0.561385 0.277718 0.045 Uiso 1 1 calc R U . F 1
C75A C 0.8961(6) 0.6964(6) 0.3222(4) 0.056(4) Uani 0.247(5) 1 d D . P E 2
H75C H 0.966195 0.677769 0.340313 0.067 Uiso 0.247(5) 1 calc R U P E 2
H75D H 0.919472 0.746226 0.349012 0.067 Uiso 0.247(5) 1 calc R U P E 2
C76A C 0.8920(12) 0.6910(7) 0.2524(5) 0.055(4) Uani 0.247(5) 1 d D . P E 2
H76D H 0.970208 0.724078 0.252596 0.083 Uiso 0.247(5) 1 calc R U P E 2
H76E H 0.814202 0.701753 0.231275 0.083 Uiso 0.247(5) 1 calc R U P E 2
H76F H 0.888954 0.64356 0.227661 0.083 Uiso 0.247(5) 1 calc R U P E 2
C77A C 0.9876(11) 0.6105(9) 0.4329(4) 0.0623(16) Uani 0.247(5) 1 d D . P E 2
H77C H 0.955147 0.590116 0.46394 0.075 Uiso 0.247(5) 1 calc R U P E 2
H77D H 0.977567 0.657962 0.44279 0.075 Uiso 0.247(5) 1 calc R U P E 2
C78A C 1.1301(9) 0.6164(14) 0.4460(9) 0.113(3) Uani 0.247(5) 1 d D . P E 2
H78D H 1.165732 0.615419 0.490521 0.17 Uiso 0.247(5) 1 calc R U P E 2
H78E H 1.176111 0.660382 0.442625 0.17 Uiso 0.247(5) 1 calc R U P E 2
H78F H 1.141398 0.577378 0.413401 0.17 Uiso 0.247(5) 1 calc R U P E 2

loop_
_atom_site_aniso_label
_atom_site_aniso_U_11
_atom_site_aniso_U_22
_atom_site_aniso_U_33
_atom_site_aniso_U_23
_atom_site_aniso_U_13
_atom_site_aniso_U_12
Mo1 0.02206(10) 0.01826(10) 0.02038(10) 0.00784(8) 0.00696(7) 0.00653(7)
Mo2 0.02673(11) 0.01928(10) 0.02246(10) 0.00858(8) 0.00798(8) 0.00935(8)
N1 0.0288(11) 0.0234(10) 0.0261(10) 0.0091(8) 0.0092(8) 0.0123(8)
N2 0.0247(10) 0.0270(10) 0.0235(10) 0.0113(8) 0.0092(8) 0.0106(8)
N3 0.0242(10) 0.0286(11) 0.0305(11) 0.0066(9) 0.0074(9) 0.0062(9)
N4 0.0321(11) 0.0267(11) 0.0263(10) 0.0117(9) 0.0111(9) 0.0118(9)
N5 0.0268(10) 0.0225(10) 0.0278(10) 0.0084(8) 0.0083(8) 0.0056(8)
N6 0.0291(11) 0.0211(10) 0.0252(10) 0.0080(8) 0.0076(8) 0.0098(8)
N7 0.0547(16) 0.0349(13) 0.0640(18) 0.0254(13) 0.0371(14) 0.0205(12)
N8 0.0295(12) 0.0403(13) 0.0344(12) 0.0132(11) 0.0071(10) 0.0101(10)
Cl1 0.0303(3) 0.0246(3) 0.0425(4) 0.0148(3) 0.0132(3) 0.0127(2)
Cl2 0.0321(3) 0.0269(3) 0.0433(4) 0.0155(3) 0.0154(3) 0.0082(3)
P1 0.0228(3) 0.0221(3) 0.0263(3) 0.0107(2) 0.0079(2) 0.0063(2)
P2 0.0271(2) 0.0236(2) 0.0258(2) 0.01108(18) 0.00842(17) 0.00909(18)
P3 0.0271(2) 0.0255(2) 0.0287(2) 0.01066(18) 0.00924(18) 0.00838(18)
P4 0.0285(3) 0.0229(3) 0.0244(3) 0.0113(2) 0.0096(2) 0.0111(2)
P5 0.0271(2) 0.0236(2) 0.0258(2) 0.01108(18) 0.00842(17) 0.00909(18)
P6 0.0271(2) 0.0255(2) 0.0287(2) 0.01066(18) 0.00924(18) 0.00838(18)
C1 0.0293(12) 0.0322(13) 0.0262(12) 0.0159(10) 0.0122(10) 0.0158(11)
C2 0.0313(13) 0.0397(15) 0.0271(12) 0.0154(11) 0.0138(10) 0.0194(12)
C3 0.0397(15) 0.0555(18) 0.0254(13) 0.0185(13) 0.0153(11) 0.0231(14)
C4 0.0458(17) 0.0550(19) 0.0352(15) 0.0303(14) 0.0238(13) 0.0236(15)
C5 0.0392(15) 0.0396(15) 0.0403(15) 0.0247(13) 0.0201(12) 0.0146(13)
C6 0.0338(13) 0.0336(14) 0.0316(13) 0.0175(11) 0.0156(11) 0.0159(11)
C7 0.0366(14) 0.0382(15) 0.0243(12) 0.0071(11) 0.0117(11) 0.0175(12)
C8 0.0448(17) 0.0450(17) 0.0325(15) 0.0056(13) 0.0076(13) 0.0201(14)
C9 0.0461(17) 0.0433(17) 0.0341(15) 0.0132(13) 0.0125(13) 0.0219(14)
C10 0.0419(15) 0.0286(13) 0.0323(13) 0.0148(11) 0.0153(12) 0.0086(12)
C11 0.0448(18) 0.0424(17) 0.0440(17) 0.0136(14) 0.0146(14) 0.0043(14)
C12 0.064(2) 0.0475(19) 0.0435(18) 0.0161(15) 0.0254(16) 0.0273(17)
C13 0.0293(12) 0.0256(12) 0.0198(11) 0.0083(9) 0.0070(9) 0.0061(10)
C14 0.0295(13) 0.0368(14) 0.0226(12) 0.0112(11) 0.0056(10) 0.0071(11)
C15 0.0306(14) 0.0403(16) 0.0271(13) 0.0038(12) 0.0015(11) 0.0017(12)
C16 0.0438(17) 0.0358(16) 0.0293(14) 0.0002(12) 0.0041(12) -0.0002(13)
C17 0.0437(16) 0.0265(13) 0.0284(13) 0.0035(11) 0.0093(12) 0.0066(12)
C18 0.0352(14) 0.0281(13) 0.0224(12) 0.0088(10) 0.0079(10) 0.0082(11)
C19 0.0286(13) 0.0419(15) 0.0269(13) 0.0120(12) 0.0057(10) 0.0132(12)
C20 0.0287(15) 0.061(2) 0.0478(18) 0.0133(16) 0.0078(13) 0.0153(14)
C21 0.0500(18) 0.0504(18) 0.0351(15) 0.0207(14) 0.0132(13) 0.0255(15)
C22 0.0360(14) 0.0264(13) 0.0298(13) 0.0069(10) 0.0108(11) 0.0130(11)
C23 0.0451(17) 0.0394(16) 0.0392(16) 0.0134(13) 0.0181(13) 0.0171(14)
C24 0.0487(18) 0.0447(17) 0.0369(15) 0.0152(14) 0.0128(13) 0.0237(15)
C25 0.0270(12) 0.0193(11) 0.0329(13) 0.0083(10) 0.0065(10) 0.0046(9)
C26 0.0259(13) 0.0260(13) 0.0394(15) 0.0085(11) 0.0050(11) 0.0038(10)
C27 0.0350(14) 0.0250(13) 0.0463(16) 0.0150(12) 0.0113(12) 0.0098(11)
C28 0.0370(14) 0.0257(13) 0.0335(14) 0.0071(11) 0.0115(11) 0.0084(11)
C29 0.0283(12) 0.0324(13) 0.0287(12) 0.0162(11) 0.0111(10) 0.0073(10)
C30 0.0394(16) 0.0455(17) 0.0392(15) 0.0248(14) 0.0087(12) 0.0149(13)
C31 0.0380(15) 0.0335(14) 0.0267(13) 0.0115(11) 0.0121(11) 0.0047(12)
C32 0.0313(14) 0.0397(15) 0.0363(15) 0.0155(12) 0.0137(12) 0.0036(12)
C33 0.0305(13) 0.0309(14) 0.0335(14) 0.0088(11) 0.0030(11) 0.0048(11)
C34 0.0360(16) 0.054(2) 0.0402(16) 0.0204(15) 0.0024(13) 0.0093(14)
C35 0.0281(13) 0.0331(14) 0.0426(15) 0.0152(12) 0.0154(11) 0.0128(11)
C36 0.0457(18) 0.0499(19) 0.0508(19) 0.0230(16) 0.0256(15) 0.0158(15)
C37 0.0389(14) 0.0243(12) 0.0299(13) 0.0104(10) 0.0130(11) 0.0088(11)
C38 0.0465(17) 0.0411(16) 0.0494(18) 0.0246(14) 0.0228(14) 0.0228(14)
C39 0.0363(14) 0.0332(14) 0.0282(13) 0.0153(11) 0.0125(11) 0.0129(11)
C40 0.0392(15) 0.0372(15) 0.0447(16) 0.0200(13) 0.0195(13) 0.0129(13)
C41 0.0245(12) 0.0212(11) 0.0307(13) 0.0046(10) 0.0119(10) 0.0039(9)
C42 0.0252(12) 0.0255(12) 0.0361(14) 0.0072(11) 0.0128(10) 0.0065(10)
C43 0.0341(14) 0.0277(14) 0.0481(17) 0.0081(12) 0.0147(13) 0.0136(11)
C44 0.0403(16) 0.0339(15) 0.0476(18) -0.0016(13) 0.0149(14) 0.0166(13)
C45 0.0378(15) 0.0358(15) 0.0342(15) -0.0023(12) 0.0143(12) 0.0096(12)
C46 0.0279(13) 0.0274(13) 0.0306(13) 0.0038(11) 0.0111(10) 0.0042(10)
C47 0.0306(13) 0.0290(13) 0.0362(14) 0.0108(11) 0.0119(11) 0.0134(11)
C48 0.0320(14) 0.0352(15) 0.0381(15) 0.0091(12) 0.0072(12) 0.0110(12)
C49 0.059(2) 0.0397(17) 0.0525(19) 0.0244(15) 0.0224(16) 0.0265(16)
C50 0.0377(15) 0.0303(14) 0.0285(13) 0.0062(11) 0.0125(11) 0.0070(11)
C52 0.0543(19) 0.0388(16) 0.0292(14) 0.0079(13) 0.0062(13) 0.0061(14)
C53 0.0303(12) 0.0246(12) 0.0224(11) 0.0079(9) 0.0074(9) 0.0133(10)
C54 0.0318(13) 0.0273(12) 0.0251(12) 0.0095(10) 0.0106(10) 0.0144(10)
C55 0.0390(15) 0.0323(14) 0.0328(14) 0.0174(11) 0.0135(11) 0.0164(12)
C56 0.0404(15) 0.0435(16) 0.0295(13) 0.0166(12) 0.0066(12) 0.0201(13)
C57 0.0320(14) 0.0365(15) 0.0314(14) 0.0097(12) 0.0011(11) 0.0131(12)
C58 0.0317(13) 0.0273(13) 0.0302(13) 0.0079(10) 0.0082(10) 0.0136(11)
C59 0.0339(13) 0.0277(13) 0.0269(12) 0.0101(10) 0.0100(10) 0.0107(11)
C60 0.0314(14) 0.0393(15) 0.0338(14) 0.0127(12) 0.0114(11) 0.0113(12)
C61 0.0445(17) 0.0304(15) 0.0477(17) 0.0166(13) 0.0107(14) 0.0077(13)
C62 0.0371(15) 0.0255(13) 0.0378(15) 0.0090(11) 0.0016(12) 0.0092(11)
C63 0.077(3) 0.0296(17) 0.070(3) 0.0055(17) 0.014(2) 0.0181(17)
C64 0.049(2) 0.0413(19) 0.091(3) 0.036(2) 0.024(2) 0.0119(16)
C65 0.0351(13) 0.0255(12) 0.0262(12) 0.0097(10) 0.0114(10) 0.0147(11)
C66 0.0583(19) 0.0338(14) 0.0292(13) 0.0148(12) 0.0192(13) 0.0240(14)
C67 0.0440(17) 0.0327(15) 0.0362(15) 0.0065(12) 0.0126(13) 0.0067(13)
C68 0.0426(16) 0.0376(15) 0.0380(15) 0.0172(12) 0.0185(12) 0.0236(13)
C69 0.0309(13) 0.0279(12) 0.0287(12) 0.0155(10) 0.0109(10) 0.0121(10)
C70 0.0422(16) 0.0293(14) 0.0415(15) 0.0184(12) 0.0201(13) 0.0127(12)
C71 0.0408(15) 0.0333(14) 0.0295(13) 0.0145(11) 0.0151(11) 0.0139(12)
C72 0.0334(14) 0.0413(16) 0.0353(14) 0.0203(13) 0.0086(11) 0.0132(12)
C74 0.0435(19) 0.047(2) 0.096(3) 0.036(2) 0.028(2) 0.0185(16)
C80 0.057(2) 0.058(2) 0.101(3) 0.042(2) 0.052(2) 0.0348(19)
C51 0.0493(18) 0.0350(16) 0.0430(17) 0.0109(13) 0.0208(14) 0.0057(14)
C73 0.0451(17) 0.0285(14) 0.0482(18) 0.0090(13) 0.0197(14) 0.0087(13)
C75 0.039(2) 0.0278(18) 0.037(2) 0.0152(16) 0.0119(17) 0.0111(16)
C76 0.039(2) 0.036(2) 0.068(3) 0.018(2) 0.026(2) 0.0065(19)
C77 0.057(3) 0.083(5) 0.050(2) 0.021(3) 0.008(2) 0.036(3)
C78 0.117(7) 0.133(7) 0.099(6) 0.038(6) 0.029(5) 0.061(6)
C79 0.0285(13) 0.0351(15) 0.0506(17) 0.0161(13) 0.0155(12) 0.0087(12)
C75A 0.067(11) 0.053(9) 0.054(9) 0.013(7) 0.023(8) 0.037(8)
C76A 0.069(10) 0.046(9) 0.055(9) 0.023(7) 0.013(8) 0.024(8)
C77A 0.057(3) 0.083(5) 0.050(2) 0.021(3) 0.008(2) 0.036(3)
C78A 0.117(7) 0.133(7) 0.099(6) 0.038(6) 0.029(5) 0.061(6)

loop_
_atom_type_symbol
_atom_type_description
_atom_type_scat_dispersion_real
_atom_type_scat_dispersion_imag
_atom_type_scat_source
Mo Mo -1.6832 0.6857 'International Tables Vol C Tables 4.2.6.8 and 6.1.1.4'
N N 0.0061 0.0033 'International Tables Vol C Tables 4.2.6.8 and 6.1.1.4'
Cl Cl 0.1484 0.1585 'International Tables Vol C Tables 4.2.6.8 and 6.1.1.4'
P P 0.1023 0.0942 'International Tables Vol C Tables 4.2.6.8 and 6.1.1.4'
C C 0.0033 0.0016 'International Tables Vol C Tables 4.2.6.8 and 6.1.1.4'
H H 0 0 'International Tables Vol C Tables 4.2.6.8 and 6.1.1.4'

loop_
_geom_angle_atom_site_label_1
_geom_angle_atom_site_label_2
_geom_angle_atom_site_label_3
_geom_angle
N2 Mo1 N1 112.76(10)
N2 Mo1 Cl1 105.36(7)
N1 Mo1 Cl1 98.89(7)
N2 Mo1 P2 98.51(7)
N1 Mo1 P2 103.34(7)
Cl1 Mo1 P2 137.73(2)
N2 Mo1 P1 109.75(7)
N1 Mo1 P1 132.89(7)
Cl1 Mo1 P1 88.51(2)
P2 Mo1 P1 50.31(2)
N6 Mo2 N5 114.08(9)
N6 Mo2 Cl2 103.70(7)
N5 Mo2 Cl2 97.80(7)
N6 Mo2 P5 98.17(7)
N5 Mo2 P5 105.79(7)
Cl2 Mo2 P5 137.58(2)
N6 Mo2 P4 108.34(7)
N5 Mo2 P4 134.08(7)
Cl2 Mo2 P4 88.34(2)
P5 Mo2 P4 50.08(2)
C1 N1 Mo1 174.76(19)
C13 N2 Mo1 154.41(18)
C35 N3 C33 116.1(2)
C35 N3 P3 127.03(18)
C33 N3 P3 115.02(18)
C37 N4 C39 115.0(2)
C37 N4 P3 126.81(18)
C39 N4 P3 115.32(17)
C41 N5 Mo2 172.00(19)
C53 N6 Mo2 158.97(18)
C73 N7 C75 116.0(2)
C73 N7 P6 117.92(19)
C75A N7 P6 121.0(6)
C75 N7 P6 126.1(2)
C77 N8 C79 116.0(3)
C77A N8 P6 111.0(5)
C77 N8 P6 116.6(3)
C79 N8 P6 126.63(19)
C25 P1 C29 114.23(12)
C25 P1 P2 120.92(9)
C29 P1 P2 110.28(9)
C25 P1 Mo1 119.30(9)
C29 P1 Mo1 118.69(9)
P2 P1 Mo1 64.10(3)
P1 P2 P3 109.81(4)
P1 P2 Mo1 65.59(3)
P3 P2 Mo1 107.75(3)
N3 P3 N4 112.12(11)
N3 P3 P2 99.41(8)
N4 P3 P2 96.26(8)
C69 P4 C65 114.42(11)
C69 P4 P5 120.63(9)
C65 P4 P5 109.73(9)
C69 P4 Mo2 119.92(8)
C65 P4 Mo2 118.38(8)
P5 P4 Mo2 64.14(2)
P4 P5 P6 111.36(4)
P4 P5 Mo2 65.78(3)
P6 P5 Mo2 105.47(3)
N7 P6 N8 111.50(13)
N7 P6 P5 95.55(11)
N8 P6 P5 100.03(9)
N1 C1 C6 119.6(2)
N1 C1 C2 119.6(2)
C6 C1 C2 120.8(2)
C3 C2 C1 117.9(3)
C3 C2 C7 121.8(3)
C1 C2 C7 120.2(2)
C4 C3 C2 121.5(3)
C4 C3 H3 119.3
C2 C3 H3 119.3
C3 C4 C5 119.9(3)
C3 C4 H4 120
C5 C4 H4 120
C4 C5 C6 121.3(3)
C4 C5 H5 119.3
C6 C5 H5 119.3
C5 C6 C1 118.5(3)
C5 C6 C10 120.5(3)
C1 C6 C10 121.0(2)
C2 C7 C8 114.3(2)
C2 C7 C9 109.2(2)
C8 C7 C9 110.4(2)
C2 C7 H7 107.6
C8 C7 H7 107.6
C9 C7 H7 107.6
C7 C8 H8A 109.5
C7 C8 H8B 109.5
H8A C8 H8B 109.5
C7 C8 H8C 109.5
H8A C8 H8C 109.5
H8B C8 H8C 109.5
C7 C9 H9A 109.5
C7 C9 H9B 109.5
H9A C9 H9B 109.5
C7 C9 H9C 109.5
H9A C9 H9C 109.5
H9B C9 H9C 109.5
C6 C10 C12 110.5(2)
C6 C10 C11 112.7(2)
C12 C10 C11 111.0(3)
C6 C10 H10 107.5
C12 C10 H10 107.5
C11 C10 H10 107.5
C10 C11 H11A 109.5
C10 C11 H11B 109.5
H11A C11 H11B 109.5
C10 C11 H11C 109.5
H11A C11 H11C 109.5
H11B C11 H11C 109.5
C10 C12 H12A 109.5
C10 C12 H12B 109.5
H12A C12 H12B 109.5
C10 C12 H12C 109.5
H12A C12 H12C 109.5
H12B C12 H12C 109.5
N2 C13 C18 119.7(2)
N2 C13 C14 118.8(2)
C18 C13 C14 121.6(2)
C15 C14 C13 117.5(3)
C15 C14 C19 122.3(3)
C13 C14 C19 120.2(2)
C14 C15 C16 121.6(3)
C14 C15 H15 119.2
C16 C15 H15 119.2
C17 C16 C15 120.1(3)
C17 C16 H16 120
C15 C16 H16 120
C16 C17 C18 121.6(3)
C16 C17 H17 119.2
C18 C17 H17 119.2
C17 C18 C13 117.6(3)
C17 C18 C22 120.2(2)
C13 C18 C22 122.2(2)
C14 C19 C20 114.6(3)
C14 C19 C21 110.2(2)
C20 C19 C21 109.5(2)
C14 C19 H19 107.4
C20 C19 H19 107.4
C21 C19 H19 107.4
C19 C20 H20A 109.5
C19 C20 H20B 109.5
H20A C20 H20B 109.5
C19 C20 H20C 109.5
H20A C20 H20C 109.5
H20B C20 H20C 109.5
C19 C21 H21A 109.5
C19 C21 H21B 109.5
H21A C21 H21B 109.5
C19 C21 H21C 109.5
H21A C21 H21C 109.5
H21B C21 H21C 109.5
C18 C22 C24 112.7(2)
C18 C22 C23 110.4(2)
C24 C22 C23 110.3(2)
C18 C22 H22 107.7
C24 C22 H22 107.7
C23 C22 H22 107.7
C22 C23 H23A 109.5
C22 C23 H23B 109.5
H23A C23 H23B 109.5
C22 C23 H23C 109.5
H23A C23 H23C 109.5
H23B C23 H23C 109.5
C22 C24 H24A 109.5
C22 C24 H24B 109.5
H24A C24 H24B 109.5
C22 C24 H24C 109.5
H24A C24 H24C 109.5
H24B C24 H24C 109.5
C28 C25 C26 110.0(2)
C28 C25 C27 107.7(2)
C26 C25 C27 110.4(2)
C28 C25 P1 107.82(17)
C26 C25 P1 112.48(18)
C27 C25 P1 108.32(18)
C25 C26 H26A 109.5
C25 C26 H26B 109.5
H26A C26 H26B 109.5
C25 C26 H26C 109.5
H26A C26 H26C 109.5
H26B C26 H26C 109.5
C25 C27 H27A 109.5
C25 C27 H27B 109.5
H27A C27 H27B 109.5
C25 C27 H27C 109.5
H27A C27 H27C 109.5
H27B C27 H27C 109.5
C25 C28 H28A 109.5
C25 C28 H28B 109.5
H28A C28 H28B 109.5
C25 C28 H28C 109.5
H28A C28 H28C 109.5
H28B C28 H28C 109.5
C31 C29 C32 108.6(2)
C31 C29 C30 108.1(2)
C32 C29 C30 109.9(2)
C31 C29 P1 108.68(17)
C32 C29 P1 113.29(18)
C30 C29 P1 108.11(19)
C29 C30 H30A 109.5
C29 C30 H30B 109.5
H30A C30 H30B 109.5
C29 C30 H30C 109.5
H30A C30 H30C 109.5
H30B C30 H30C 109.5
C29 C31 H31A 109.5
C29 C31 H31B 109.5
H31A C31 H31B 109.5
C29 C31 H31C 109.5
H31A C31 H31C 109.5
H31B C31 H31C 109.5
C29 C32 H32A 109.5
C29 C32 H32B 109.5
H32A C32 H32B 109.5
C29 C32 H32C 109.5
H32A C32 H32C 109.5
H32B C32 H32C 109.5
N3 C33 C34 113.9(2)
N3 C33 H33A 108.8
C34 C33 H33A 108.8
N3 C33 H33B 108.8
C34 C33 H33B 108.8
H33A C33 H33B 107.7
C33 C34 H34A 109.5
C33 C34 H34B 109.5
H34A C34 H34B 109.5
C33 C34 H34C 109.5
H34A C34 H34C 109.5
H34B C34 H34C 109.5
N3 C35 C36 114.1(2)
N3 C35 H35A 108.7
C36 C35 H35A 108.7
N3 C35 H35B 108.7
C36 C35 H35B 108.7
H35A C35 H35B 107.6
C35 C36 H36A 109.5
C35 C36 H36B 109.5
H36A C36 H36B 109.5
C35 C36 H36C 109.5
H36A C36 H36C 109.5
H36B C36 H36C 109.5
N4 C37 C38 114.3(2)
N4 C37 H37A 108.7
C38 C37 H37A 108.7
N4 C37 H37B 108.7
C38 C37 H37B 108.7
H37A C37 H37B 107.6
C37 C38 H38A 109.5
C37 C38 H38B 109.5
H38A C38 H38B 109.5
C37 C38 H38C 109.5
H38A C38 H38C 109.5
H38B C38 H38C 109.5
N4 C39 C40 113.7(2)
N4 C39 H39A 108.8
C40 C39 H39A 108.8
N4 C39 H39B 108.8
C40 C39 H39B 108.8
H39A C39 H39B 107.7
C39 C40 H40A 109.5
C39 C40 H40B 109.5
H40A C40 H40B 109.5
C39 C40 H40C 109.5
H40A C40 H40C 109.5
H40B C40 H40C 109.5
N5 C41 C46 119.7(2)
N5 C41 C42 119.3(2)
C46 C41 C42 120.9(2)
C43 C42 C41 117.6(3)
C43 C42 C47 122.1(2)
C41 C42 C47 120.4(2)
C44 C43 C42 121.7(3)
C44 C43 H43 119.1
C42 C43 H43 119.1
C43 C44 C45 120.5(3)
C43 C44 H44 119.8
C45 C44 H44 119.8
C44 C45 C46 121.0(3)
C44 C45 H45 119.5
C46 C45 H45 119.5
C45 C46 C41 118.2(3)
C45 C46 C50 121.5(3)
C41 C46 C50 120.2(2)
C42 C47 C48 111.0(2)
C42 C47 C49 114.1(2)
C48 C47 C49 109.2(2)
C42 C47 H47 107.4
C48 C47 H47 107.4
C49 C47 H47 107.4
C47 C48 H48A 109.5
C47 C48 H48B 109.5
H48A C48 H48B 109.5
C47 C48 H48C 109.5
H48A C48 H48C 109.5
H48B C48 H48C 109.5
C47 C49 H49A 109.5
C47 C49 H49B 109.5
H49A C49 H49B 109.5
C47 C49 H49C 109.5
H49A C49 H49C 109.5
H49B C49 H49C 109.5
C46 C50 C51 110.4(2)
C46 C50 C52 114.1(2)
C51 C50 C52 109.8(2)
C46 C50 H50 107.4
C51 C50 H50 107.4
C52 C50 H50 107.4
C50 C52 H52A 109.5
C50 C52 H52B 109.5
H52A C52 H52B 109.5
C50 C52 H52C 109.5
H52A C52 H52C 109.5
H52B C52 H52C 109.5
N6 C53 C58 118.4(2)
N6 C53 C54 120.2(2)
C58 C53 C54 121.5(2)
C55 C54 C53 117.4(2)
C55 C54 C59 121.6(2)
C53 C54 C59 120.8(2)
C56 C55 C54 121.3(3)
C56 C55 H55 119.3
C54 C55 H55 119.3
C57 C56 C55 120.1(3)
C57 C56 H56 119.9
C55 C56 H56 119.9
C56 C57 C58 121.6(3)
C56 C57 H57 119.2
C58 C57 H57 119.2
C57 C58 C53 117.9(3)
C57 C58 C62 120.8(2)
C53 C58 C62 121.2(2)
C54 C59 C61 113.6(2)
C54 C59 C60 109.6(2)
C61 C59 C60 109.9(2)
C54 C59 H59 107.9
C61 C59 H59 107.9
C60 C59 H59 107.9
C59 C60 H60A 109.5
C59 C60 H60B 109.5
H60A C60 H60B 109.5
C59 C60 H60C 109.5
H60A C60 H60C 109.5
H60B C60 H60C 109.5
C59 C61 H61A 109.5
C59 C61 H61B 109.5
H61A C61 H61B 109.5
C59 C61 H61C 109.5
H61A C61 H61C 109.5
H61B C61 H61C 109.5
C58 C62 C64 112.5(2)
C58 C62 C63 110.1(3)
C64 C62 C63 111.4(3)
C58 C62 H62 107.5
C64 C62 H62 107.5
C63 C62 H62 107.5
C62 C63 H63A 109.5
C62 C63 H63B 109.5
H63A C63 H63B 109.5
C62 C63 H63C 109.5
H63A C63 H63C 109.5
H63B C63 H63C 109.5
C62 C64 H64A 109.5
C62 C64 H64B 109.5
H64A C64 H64B 109.5
C62 C64 H64C 109.5
H64A C64 H64C 109.5
H64B C64 H64C 109.5
C68 C65 C67 110.8(2)
C68 C65 C66 108.6(2)
C67 C65 C66 108.1(2)
C68 C65 P4 112.02(19)
C67 C65 P4 108.39(19)
C66 C65 P4 108.79(17)
C65 C66 H66A 109.5
C65 C66 H66B 109.5
H66A C66 H66B 109.5
C65 C66 H66C 109.5
H66A C66 H66C 109.5
H66B C66 H66C 109.5
C65 C67 H67A 109.5
C65 C67 H67B 109.5
H67A C67 H67B 109.5
C65 C67 H67C 109.5
H67A C67 H67C 109.5
H67B C67 H67C 109.5
C65 C68 H68A 109.5
C65 C68 H68B 109.5
H68A C68 H68B 109.5
C65 C68 H68C 109.5
H68A C68 H68C 109.5
H68B C68 H68C 109.5
C70 C69 C72 109.8(2)
C70 C69 C71 108.3(2)
C72 C69 C71 109.2(2)
C70 C69 P4 109.61(19)
C72 C69 P4 113.37(19)
C71 C69 P4 106.34(16)
C69 C70 H70A 109.5
C69 C70 H70B 109.5
H70A C70 H70B 109.5
C69 C70 H70C 109.5
H70A C70 H70C 109.5
H70B C70 H70C 109.5
C69 C71 H71A 109.5
C69 C71 H71B 109.5
H71A C71 H71B 109.5
C69 C71 H71C 109.5
H71A C71 H71C 109.5
H71B C71 H71C 109.5
C69 C72 H72A 109.5
C69 C72 H72B 109.5
H72A C72 H72B 109.5
C69 C72 H72C 109.5
H72A C72 H72C 109.5
H72B C72 H72C 109.5
C73 C74 H74A 109.5
C73 C74 H74B 109.5
H74A C74 H74B 109.5
C73 C74 H74C 109.5
H74A C74 H74C 109.5
H74B C74 H74C 109.5
C79 C80 H80A 109.5
C79 C80 H80B 109.5
H80A C80 H80B 109.5
C79 C80 H80C 109.5
H80A C80 H80C 109.5
H80B C80 H80C 109.5
C50 C51 H51A 109.5
C50 C51 H51B 109.5
H51A C51 H51B 109.5
C50 C51 H51C 109.5
H51A C51 H51C 109.5
H51B C51 H51C 109.5
N7 C73 C74 113.2(3)
N7 C73 H73A 108.9
C74 C73 H73A 108.9
N7 C73 H73B 108.9
C74 C73 H73B 108.9
H73A C73 H73B 107.7
N7 C75 C76 113.77(19)
N7 C75 H75A 108.8
C76 C75 H75A 108.8
N7 C75 H75B 108.8
C76 C75 H75B 108.8
H75A C75 H75B 107.7
C75 C76 H76A 109.5
C75 C76 H76B 109.5
H76A C76 H76B 109.5
C75 C76 H76C 109.5
H76A C76 H76C 109.5
H76B C76 H76C 109.5
N8 C77 C78 115.0(2)
N8 C77 H77A 108.5
C78 C77 H77A 108.5
N8 C77 H77B 108.5
C78 C77 H77B 108.5
H77A C77 H77B 107.5
C77 C78 H78A 109.5
C77 C78 H78B 109.5
H78A C78 H78B 109.5
C77 C78 H78C 109.5
H78A C78 H78C 109.5
H78B C78 H78C 109.5
N8 C79 C80 113.5(3)
N8 C79 H79A 108.9
C80 C79 H79A 108.9
N8 C79 H79B 108.9
C80 C79 H79B 108.9
H79A C79 H79B 107.7
N7 C75A C76A 114.8(2)
N7 C75A H75C 108.6
C76A C75A H75C 108.6
N7 C75A H75D 108.6
C76A C75A H75D 108.6
H75C C75A H75D 107.5
C75A C76A H76D 109.5
C75A C76A H76E 109.5
H76D C76A H76E 109.5
C75A C76A H76F 109.5
H76D C76A H76F 109.5
H76E C76A H76F 109.5
N8 C77A C78A 115.2(2)
N8 C77A H77C 108.5
C78A C77A H77C 108.5
N8 C77A H77D 108.5
C78A C77A H77D 108.5
H77C C77A H77D 107.5
C77A C78A H78D 109.5
C77A C78A H78E 109.5
H78D C78A H78E 109.5
C77A C78A H78F 109.5
H78D C78A H78F 109.5
H78E C78A H78F 109.5

loop_
_geom_bond_atom_site_label_1
_geom_bond_atom_site_label_2
_geom_bond_distance
Mo1 N2 1.762(2)
Mo1 N1 1.771(2)
Mo1 Cl1 2.3909(6)
Mo1 P2 2.5213(7)
Mo1 P1 2.5522(7)
Mo2 N6 1.762(2)
Mo2 N5 1.779(2)
Mo2 Cl2 2.3876(7)
Mo2 P5 2.5191(7)
Mo2 P4 2.5529(7)
N1 C1 1.388(3)
N2 C13 1.394(3)
N3 C35 1.470(3)
N3 C33 1.472(3)
N3 P3 1.691(2)
N4 C37 1.458(3)
N4 C39 1.478(3)
N4 P3 1.697(2)
N5 C41 1.390(3)
N6 C53 1.394(3)
N7 C73 1.460(4)
N7 C75A 1.473(2)
N7 C75 1.4777(19)
N7 P6 1.685(2)
N8 C77A 1.471(2)
N8 C77 1.4741(19)
N8 C79 1.479(4)
N8 P6 1.694(2)
P1 C25 1.883(3)
P1 C29 1.892(3)
P1 P2 2.1569(9)
P2 P3 2.2389(9)
P4 C69 1.886(3)
P4 C65 1.893(3)
P4 P5 2.1470(9)
P5 P6 2.2491(10)
C1 C6 1.410(4)
C1 C2 1.420(4)
C2 C3 1.395(4)
C2 C7 1.511(4)
C3 C4 1.378(5)
C3 H3 0.95
C4 C5 1.386(4)
C4 H4 0.95
C5 C6 1.388(4)
C5 H5 0.95
C6 C10 1.516(4)
C7 C8 1.530(4)
C7 C9 1.540(4)
C7 H7 1
C8 H8A 0.98
C8 H8B 0.98
C8 H8C 0.98
C9 H9A 0.98
C9 H9B 0.98
C9 H9C 0.98
C10 C12 1.526(4)
C10 C11 1.532(4)
C10 H10 1
C11 H11A 0.98
C11 H11B 0.98
C11 H11C 0.98
C12 H12A 0.98
C12 H12B 0.98
C12 H12C 0.98
C13 C18 1.412(4)
C13 C14 1.424(4)
C14 C15 1.388(4)
C14 C19 1.522(4)
C15 C16 1.389(4)
C15 H15 0.95
C16 C17 1.374(4)
C16 H16 0.95
C17 C18 1.398(4)
C17 H17 0.95
C18 C22 1.518(4)
C19 C20 1.530(4)
C19 C21 1.536(4)
C19 H19 1
C20 H20A 0.98
C20 H20B 0.98
C20 H20C 0.98
C21 H21A 0.98
C21 H21B 0.98
C21 H21C 0.98
C22 C24 1.527(4)
C22 C23 1.538(4)
C22 H22 1
C23 H23A 0.98
C23 H23B 0.98
C23 H23C 0.98
C24 H24A 0.98
C24 H24B 0.98
C24 H24C 0.98
C25 C28 1.528(4)
C25 C26 1.532(4)
C25 C27 1.538(3)
C26 H26A 0.98
C26 H26B 0.98
C26 H26C 0.98
C27 H27A 0.98
C27 H27B 0.98
C27 H27C 0.98
C28 H28A 0.98
C28 H28B 0.98
C28 H28C 0.98
C29 C31 1.525(4)
C29 C32 1.536(4)
C29 C30 1.538(4)
C30 H30A 0.98
C30 H30B 0.98
C30 H30C 0.98
C31 H31A 0.98
C31 H31B 0.98
C31 H31C 0.98
C32 H32A 0.98
C32 H32B 0.98
C32 H32C 0.98
C33 C34 1.515(4)
C33 H33A 0.99
C33 H33B 0.99
C34 H34A 0.98
C34 H34B 0.98
C34 H34C 0.98
C35 C36 1.501(4)
C35 H35A 0.99
C35 H35B 0.99
C36 H36A 0.98
C36 H36B 0.98
C36 H36C 0.98
C37 C38 1.532(4)
C37 H37A 0.99
C37 H37B 0.99
C38 H38A 0.98
C38 H38B 0.98
C38 H38C 0.98
C39 C40 1.503(4)
C39 H39A 0.99
C39 H39B 0.99
C40 H40A 0.98
C40 H40B 0.98
C40 H40C 0.98
C41 C46 1.421(4)
C41 C42 1.425(4)
C42 C43 1.396(4)
C42 C47 1.514(4)
C43 C44 1.374(4)
C43 H43 0.95
C44 C45 1.390(5)
C44 H44 0.95
C45 C46 1.393(4)
C45 H45 0.95
C46 C50 1.513(4)
C47 C48 1.535(4)
C47 C49 1.537(4)
C47 H47 1
C48 H48A 0.98
C48 H48B 0.98
C48 H48C 0.98
C49 H49A 0.98
C49 H49B 0.98
C49 H49C 0.98
C50 C51 1.531(4)
C50 C52 1.536(4)
C50 H50 1
C52 H52A 0.98
C52 H52B 0.98
C52 H52C 0.98
C53 C58 1.411(4)
C53 C54 1.415(4)
C54 C55 1.401(4)
C54 C59 1.522(4)
C55 C56 1.388(4)
C55 H55 0.95
C56 C57 1.372(4)
C56 H56 0.95
C57 C58 1.395(4)
C57 H57 0.95
C58 C62 1.515(4)
C59 C61 1.532(4)
C59 C60 1.535(4)
C59 H59 1
C60 H60A 0.98
C60 H60B 0.98
C60 H60C 0.98
C61 H61A 0.98
C61 H61B 0.98
C61 H61C 0.98
C62 C64 1.518(5)
C62 C63 1.533(5)
C62 H62 1
C63 H63A 0.98
C63 H63B 0.98
C63 H63C 0.98
C64 H64A 0.98
C64 H64B 0.98
C64 H64C 0.98
C65 C68 1.528(4)
C65 C67 1.532(4)
C65 C66 1.533(4)
C66 H66A 0.98
C66 H66B 0.98
C66 H66C 0.98
C67 H67A 0.98
C67 H67B 0.98
C67 H67C 0.98
C68 H68A 0.98
C68 H68B 0.98
C68 H68C 0.98
C69 C70 1.534(4)
C69 C72 1.535(4)
C69 C71 1.539(4)
C70 H70A 0.98
C70 H70B 0.98
C70 H70C 0.98
C71 H71A 0.98
C71 H71B 0.98
C71 H71C 0.98
C72 H72A 0.98
C72 H72B 0.98
C72 H72C 0.98
C74 C73 1.515(5)
C74 H74A 0.98
C74 H74B 0.98
C74 H74C 0.98
C80 C79 1.514(4)
C80 H80A 0.98
C80 H80B 0.98
C80 H80C 0.98
C51 H51A 0.98
C51 H51B 0.98
C51 H51C 0.98
C73 H73A 0.99
C73 H73B 0.99
C75 C76 1.5061(19)
C75 H75A 0.99
C75 H75B 0.99
C76 H76A 0.98
C76 H76B 0.98
C76 H76C 0.98
C77 C78 1.497(2)
C77 H77A 0.99
C77 H77B 0.99
C78 H78A 0.98
C78 H78B 0.98
C78 H78C 0.98
C79 H79A 0.99
C79 H79B 0.99
C75A C76A 1.502(2)
C75A H75C 0.99
C75A H75D 0.99
C76A H76D 0.98
C76A H76E 0.98
C76A H76F 0.98
C77A C78A 1.500(2)
C77A H77C 0.99
C77A H77D 0.99
C78A H78D 0.98
C78A H78E 0.98
C78A H78F 0.98

loop_
_geom_torsion_atom_site_label_1
_geom_torsion_atom_site_label_2
_geom_torsion_atom_site_label_3
_geom_torsion_atom_site_label_4
_geom_torsion
N1 Mo1 N2 C13 -4.1(4)
Cl1 Mo1 N2 C13 102.7(4)
P2 Mo1 N2 C13 -112.5(4)
P1 Mo1 N2 C13 -163.3(4)
N5 Mo2 N6 C53 -16.9(6)
Cl2 Mo2 N6 C53 88.3(5)
P5 Mo2 N6 C53 -128.4(5)
P4 Mo2 N6 C53 -178.9(5)
C35 N3 P3 N4 -53.7(3)
C33 N3 P3 N4 110.0(2)
C35 N3 P3 P2 47.1(2)
C33 N3 P3 P2 -149.22(18)
C37 N4 P3 N3 50.6(2)
C39 N4 P3 N3 -109.27(19)
C37 N4 P3 P2 -52.3(2)
C39 N4 P3 P2 147.90(17)
C73 N7 P6 N8 -124.5(2)
C75A N7 P6 N8 5.9(5)
C75 N7 P6 N8 55.2(3)
C73 N7 P6 P5 132.4(2)
C75A N7 P6 P5 -97.2(4)
C75 N7 P6 P5 -47.8(3)
C77A N8 P6 N7 80.3(9)
C77 N8 P6 N7 112.2(3)
C79 N8 P6 N7 -56.9(3)
C77A N8 P6 P5 -179.6(9)
C77 N8 P6 P5 -147.7(2)
C79 N8 P6 P5 43.1(2)
N1 C1 C2 C3 177.6(2)
C6 C1 C2 C3 -2.9(4)
N1 C1 C2 C7 -6.5(4)
C6 C1 C2 C7 173.0(2)
C1 C2 C3 C4 0.4(4)
C7 C2 C3 C4 -175.5(3)
C2 C3 C4 C5 1.7(4)
C3 C4 C5 C6 -1.2(4)
C4 C5 C6 C1 -1.3(4)
C4 C5 C6 C10 -180.0(3)
N1 C1 C6 C5 -177.1(2)
C2 C1 C6 C5 3.4(4)
N1 C1 C6 C10 1.5(4)
C2 C1 C6 C10 -177.9(2)
C3 C2 C7 C8 -31.4(4)
C1 C2 C7 C8 152.9(2)
C3 C2 C7 C9 92.8(3)
C1 C2 C7 C9 -82.9(3)
C5 C6 C10 C12 83.1(3)
C1 C6 C10 C12 -95.5(3)
C5 C6 C10 C11 -41.6(4)
C1 C6 C10 C11 139.7(3)
Mo1 N2 C13 C18 105.0(4)
Mo1 N2 C13 C14 -74.5(5)
N2 C13 C14 C15 176.5(2)
C18 C13 C14 C15 -3.0(4)
N2 C13 C14 C19 -5.8(4)
C18 C13 C14 C19 174.7(2)
C13 C14 C15 C16 0.3(4)
C19 C14 C15 C16 -177.3(3)
C14 C15 C16 C17 2.1(5)
C15 C16 C17 C18 -1.9(5)
C16 C17 C18 C13 -0.6(4)
C16 C17 C18 C22 177.9(3)
N2 C13 C18 C17 -176.3(2)
C14 C13 C18 C17 3.1(4)
N2 C13 C18 C22 5.2(4)
C14 C13 C18 C22 -175.4(2)
C15 C14 C19 C20 -19.5(4)
C13 C14 C19 C20 163.0(3)
C15 C14 C19 C21 104.5(3)
C13 C14 C19 C21 -73.1(3)
C17 C18 C22 C24 57.9(3)
C13 C18 C22 C24 -123.6(3)
C17 C18 C22 C23 -66.0(3)
C13 C18 C22 C23 112.5(3)
C29 P1 C25 C28 -167.36(17)
P2 P1 C25 C28 57.2(2)
Mo1 P1 C25 C28 -18.5(2)
C29 P1 C25 C26 71.2(2)
P2 P1 C25 C26 -64.3(2)
Mo1 P1 C25 C26 -139.91(16)
C29 P1 C25 C27 -51.1(2)
P2 P1 C25 C27 173.49(15)
Mo1 P1 C25 C27 97.84(18)
C25 P1 C29 C31 -163.36(18)
P2 P1 C29 C31 -23.3(2)
Mo1 P1 C29 C31 47.5(2)
C25 P1 C29 C32 -42.5(2)
P2 P1 C29 C32 97.58(19)
Mo1 P1 C29 C32 168.39(16)
C25 P1 C29 C30 79.5(2)
P2 P1 C29 C30 -140.41(17)
Mo1 P1 C29 C30 -69.6(2)
C35 N3 C33 C34 74.5(3)
P3 N3 C33 C34 -91.0(3)
C33 N3 C35 C36 73.7(3)
P3 N3 C35 C36 -122.8(3)
C39 N4 C37 C38 59.0(3)
P3 N4 C37 C38 -100.9(3)
C37 N4 C39 C40 56.5(3)
P3 N4 C39 C40 -141.3(2)
N5 C41 C42 C43 -176.5(2)
C46 C41 C42 C43 3.1(4)
N5 C41 C42 C47 4.6(4)
C46 C41 C42 C47 -175.8(2)
C41 C42 C43 C44 -1.6(4)
C47 C42 C43 C44 177.3(3)
C42 C43 C44 C45 -1.1(5)
C43 C44 C45 C46 2.3(5)
C44 C45 C46 C41 -0.8(4)
C44 C45 C46 C50 -178.1(3)
N5 C41 C46 C45 177.7(2)
C42 C41 C46 C45 -2.0(4)
N5 C41 C46 C50 -5.0(4)
C42 C41 C46 C50 175.4(2)
C43 C42 C47 C48 -101.0(3)
C41 C42 C47 C48 77.8(3)
C43 C42 C47 C49 22.9(4)
C41 C42 C47 C49 -158.3(3)
C45 C46 C50 C51 91.7(3)
C41 C46 C50 C51 -85.6(3)
C45 C46 C50 C52 -32.6(4)
C41 C46 C50 C52 150.2(3)
Mo2 N6 C53 C58 -100.5(5)
Mo2 N6 C53 C54 79.9(6)
N6 C53 C54 C55 -176.6(2)
C58 C53 C54 C55 3.8(4)
N6 C53 C54 C59 8.5(4)
C58 C53 C54 C59 -171.1(2)
C53 C54 C55 C56 -1.7(4)
C59 C54 C55 C56 173.2(3)
C54 C55 C56 C57 -0.9(4)
C55 C56 C57 C58 1.4(4)
C56 C57 C58 C53 0.7(4)
C56 C57 C58 C62 -177.8(3)
N6 C53 C58 C57 177.1(2)
C54 C53 C58 C57 -3.4(4)
N6 C53 C58 C62 -4.4(4)
C54 C53 C58 C62 175.1(2)
C55 C54 C59 C61 28.4(4)
C53 C54 C59 C61 -156.9(2)
C55 C54 C59 C60 -94.8(3)
C53 C54 C59 C60 79.9(3)
C57 C58 C62 C64 -59.7(4)
C53 C58 C62 C64 121.8(3)
C57 C58 C62 C63 65.1(4)
C53 C58 C62 C63 -113.3(3)
C69 P4 C65 C68 -47.1(2)
P5 P4 C65 C68 92.10(19)
Mo2 P4 C65 C68 162.66(16)
C69 P4 C65 C67 75.5(2)
P5 P4 C65 C67 -145.30(16)
Mo2 P4 C65 C67 -74.74(19)
C69 P4 C65 C66 -167.16(19)
P5 P4 C65 C66 -27.9(2)
Mo2 P4 C65 C66 42.6(2)
C65 P4 C69 C70 -49.1(2)
P5 P4 C69 C70 176.53(15)
Mo2 P4 C69 C70 100.66(18)
C65 P4 C69 C72 74.0(2)
P5 P4 C69 C72 -60.4(2)
Mo2 P4 C69 C72 -136.28(17)
C65 P4 C69 C71 -165.93(18)
P5 P4 C69 C71 59.7(2)
Mo2 P4 C69 C71 -16.2(2)
C75 N7 C73 C74 47.8(4)
P6 N7 C73 C74 -132.4(3)
C73 N7 C75 C76 67.4(4)
P6 N7 C75 C76 -112.3(3)
C79 N8 C77 C78 81.7(6)
P6 N8 C77 C78 -88.6(6)
C77 N8 C79 C80 65.2(4)
P6 N8 C79 C80 -125.6(3)
P6 N7 C75A C76A 108.4(10)
P6 N8 C77A C78A -161.6(16)
